data_9010238
loop_
_publ_author_name
'Bindi, L.'
'Evain, M.'

_publ_section_title
;
 Gram-Charlier development of the atomic displacement factors into mineral
 structures: The case of samsonite, Ag4MnSb2S6
 Sample: T = 400 K
;
_journal_name_full 'American Mineralogist'
_journal_page_first 886
_journal_page_last 891
_journal_paper_doi 10.2138/am.2007.2364
_journal_volume 92
_journal_year 2007
_chemical_compound_source 'St. Andreasberg, Hartz Mountains, Germany'
_chemical_formula_sum 'Ag4 Mn S6 Sb2'
_chemical_name_mineral Samsonite
_space_group_IT_number 14
_symmetry_space_group_name_Hall '-P 2yn'
_symmetry_space_group_name_H-M 'P 1 21/n 1'
_cell_angle_alpha 90
_cell_angle_beta 92.640
_cell_angle_gamma 90
_cell_length_a 10.3838
_cell_length_b 8.1364
_cell_length_c 6.6737
_cell_formula_units_Z 2
_cell_volume 563.241
_database_code_amcsd 0004359
_diffrn_ambient_temperature 400
_exptl_crystal_density_diffrn 5.438
_cod_original_formula_sum 'Ag4 Mn Sb2 S6'
_cod_database_code 9010238

loop_
_space_group_symop_operation_xyz
x,y,z
1/2+x,1/2-y,1/2+z
1/2-x,1/2+y,1/2-z
-x,-y,-z

loop_
_atom_site_aniso_label
_atom_site_aniso_U_11
_atom_site_aniso_U_22
_atom_site_aniso_U_33
_atom_site_aniso_U_12
_atom_site_aniso_U_13
_atom_site_aniso_U_23
Ag1 0.04250 0.09820 0.03920 -0.02630 0.01010 -0.01060
Ag2 0.14040 0.04140 0.06470 -0.04550 0.00510 -0.01420
Mn 0.02080 0.02390 0.02140 0.00000 0.00060 0.00020
Sb 0.02068 0.02229 0.02127 0.00301 0.00091 0.00066
S1 0.02640 0.02110 0.01920 0.00120 0.00260 0.00210
S2 0.02090 0.02410 0.01900 0.00130 0.00050 0.00250
S3 0.02090 0.02250 0.02880 -0.00400 -0.00040 0.00190

loop_
_atom_site_label
_atom_site_fract_x
_atom_site_fract_y
_atom_site_fract_z
_atom_site_U_iso_or_equiv
Ag1 0.30561 0.25330 0.57050 0.05970
Ag2 0.49600 0.97038 0.76090 0.08220
Mn 0.00000 0.00000 0.50000 0.02200
Sb 0.18327 0.16638 0.03790 0.02142
S1 0.09021 0.26934 0.34277 0.02220
S2 0.51847 0.67407 0.67019 0.02140
S3 0.26330 0.42261 -0.10990 0.02410

loop_
_cod_related_entry_id
_cod_related_entry_database
_cod_related_entry_code
1 AMCSD 0004359
